data_7033040
loop_
_publ_author_name
'Meng, Fandian'
'Zhang, Mingdao'
'Shen, Kang'
'Li, Yizhi'
'Zheng, Hegen'

_publ_section_title
;
 A series of MOFs based on a triangular tri(4-pyridylphenyl)amine ligand
 combined with carboxylate or nitrate auxiliary ligands.
;
_journal_issue 3
_journal_name_full 'Dalton transactions (Cambridge, England : 2003)'
_journal_page_first 1412
_journal_page_last 1419
_journal_paper_doi 10.1039/c4dt02811b
_journal_volume 44
_journal_year 2015
_chemical_formula_moiety 'C41 H28 N4 O4 Zn'
_chemical_formula_sum 'C41 H28 N4 O4 Zn'
_chemical_formula_weight 706.04
_chemical_name_systematic
; 
 ? 
;
_space_group_IT_number 15
_symmetry_cell_setting monoclinic
_symmetry_space_group_name_Hall '-C 2yc'
_symmetry_space_group_name_H-M 'C 1 2/c 1'
_atom_sites_solution_hydrogens geom
_atom_sites_solution_primary direct
_atom_sites_solution_secondary difmap
_audit_creation_method SHELXL-97
_cell_angle_alpha 90.00
_cell_angle_beta 96.688(2)
_cell_angle_gamma 90.00
_cell_formula_units_Z 8
_cell_length_a 20.332(2)
_cell_length_b 10.0941(11)
_cell_length_c 32.682(4)
_cell_measurement_reflns_used 4237
_cell_measurement_temperature 296(2)
_cell_measurement_theta_max 24.71
_cell_measurement_theta_min 2.25
_cell_volume 6661.8(13)
_computing_cell_refinement 'SMART (Bruker, 2000)'
_computing_data_collection 'SMART (Bruker, 2000)'
_computing_data_reduction 'SMART (Bruker, 2000)'
_computing_molecular_graphics SHELXTL
_computing_publication_material SHELXTL
_computing_structure_refinement 'SHELXL-97 (Sheldrick, 2008)'
_computing_structure_solution 'SHELXS-97 (Sheldrick, 2008)'
_diffrn_ambient_temperature 296(2)
_diffrn_measured_fraction_theta_full 0.995
_diffrn_measured_fraction_theta_max 0.995
_diffrn_measurement_device_type 'CCD area detector'
_diffrn_measurement_method 'phi and omega scans'
_diffrn_radiation_monochromator graphite
_diffrn_radiation_source 'fine-focus sealed tube'
_diffrn_radiation_type MoK\a
_diffrn_radiation_wavelength 0.71073
_diffrn_reflns_av_R_equivalents 0.0709
_diffrn_reflns_av_sigmaI/netI 0.0676
_diffrn_reflns_limit_h_max 23
_diffrn_reflns_limit_h_min -23
_diffrn_reflns_limit_k_max 8
_diffrn_reflns_limit_k_min -11
_diffrn_reflns_limit_l_max 38
_diffrn_reflns_limit_l_min -38
_diffrn_reflns_number 23139
_diffrn_reflns_theta_full 24.71
_diffrn_reflns_theta_max 24.71
_diffrn_reflns_theta_min 2.25
_exptl_absorpt_coefficient_mu 0.787
_exptl_absorpt_correction_T_max 0.841
_exptl_absorpt_correction_T_min 0.802
_exptl_absorpt_correction_type multi-scan
_exptl_absorpt_process_details 'SADABS; Bruker, 2000'
_exptl_crystal_colour yellow
_exptl_crystal_density_diffrn 1.408
_exptl_crystal_density_method 'not measured'
_exptl_crystal_description solid
_exptl_crystal_F_000 2912
_exptl_crystal_size_max 0.28
_exptl_crystal_size_mid 0.24
_exptl_crystal_size_min 0.22
_refine_diff_density_max 0.997
_refine_diff_density_min -0.780
_refine_diff_density_rms 0.078
_refine_ls_extinction_method none
_refine_ls_goodness_of_fit_ref 1.038
_refine_ls_hydrogen_treatment mixed
_refine_ls_matrix_type full
_refine_ls_number_parameters 451
_refine_ls_number_reflns 5655
_refine_ls_number_restraints 953
_refine_ls_restrained_S_all 1.035
_refine_ls_R_factor_all 0.0855
_refine_ls_R_factor_gt 0.0664
_refine_ls_shift/su_max 0.000
_refine_ls_shift/su_mean 0.000
_refine_ls_structure_factor_coef Fsqd
_refine_ls_weighting_details 'calc w=1/[\s^2^(Fo^2^)+(0.0925P)^2^+22.6126P] where P=(Fo^2^+2Fc^2^)/3'
_refine_ls_weighting_scheme calc
_refine_ls_wR_factor_gt 0.1812
_refine_ls_wR_factor_ref 0.1966
_reflns_number_gt 4237
_reflns_number_total 5655
_reflns_threshold_expression >2sigma(I)
_cod_data_source_file c4dt02811b2.cif
_cod_data_source_block a
_cod_depositor_comments 'Adding full bibliography for 7033040--7033043.cif.'
_cod_original_cell_volume 6661.9(13)
_cod_original_sg_symbol_H-M 'C 2/c'
_cod_database_code 7033040

loop_
_symmetry_equiv_pos_as_xyz
'x, y, z'
'-x, y, -z+1/2'
'x+1/2, y+1/2, z'
'-x+1/2, y+1/2, -z+1/2'
'-x, -y, -z'
'x, -y, z-1/2'
'-x+1/2, -y+1/2, -z'
'x+1/2, -y+1/2, z-1/2'

loop_
_atom_site_label
_atom_site_type_symbol
_atom_site_fract_x
_atom_site_fract_y
_atom_site_fract_z
_atom_site_U_iso_or_equiv
_atom_site_adp_type
_atom_site_occupancy
_atom_site_symmetry_multiplicity
_atom_site_calc_flag
_atom_site_refinement_flags
N3 N 0.52248(19) 0.7188(4) 0.93247(12) 0.0446(9) Uani 1 1 d .
C22 C 0.4841(2) 0.6170(5) 0.94134(15) 0.0563(12) Uani 1 1 d U
C26 C 0.5036(2) 0.7855(5) 0.89732(15) 0.0497(11) Uani 1 1 d U
C25 C 0.4485(3) 0.7490(5) 0.87075(16) 0.0537(11) Uani 1 1 d U
C23 C 0.4294(2) 0.5760(6) 0.91583(16) 0.0575(12) Uani 1 1 d U
C24 C 0.4119(2) 0.6411(5) 0.87908(14) 0.0477(10) Uani 1 1 d U
C27 C 0.3539(2) 0.5951(5) 0.85038(14) 0.0511(10) Uani 1 1 d U
C32 C 0.3065(3) 0.6828(6) 0.83362(16) 0.0587(12) Uani 1 1 d U
C31 C 0.2508(3) 0.6395(6) 0.80898(16) 0.0622(12) Uani 1 1 d U
C28 C 0.3464(3) 0.4630(5) 0.84009(16) 0.0585(12) Uani 1 1 d U
C29 C 0.2915(3) 0.4182(6) 0.81468(17) 0.0604(11) Uani 1 1 d U
C30 C 0.2431(3) 0.5067(5) 0.79977(15) 0.0561(11) Uani 1 1 d U
O1 O 0.16967(16) -0.1006(3) 0.45243(11) 0.0511(8) Uani 1 1 d .
C40 C 0.1490(2) 0.0056(4) 0.46783(15) 0.0441(10) Uani 1 1 d U
C1 C 0.1766(2) 0.7389(4) 0.54820(15) 0.0464(10) Uani 1 1 d U
H1 H 0.2095 0.7846 0.5365 0.056 Uiso 1 1 calc R
C2 C 0.1882(2) 0.7027(5) 0.58917(14) 0.0461(10) Uani 1 1 d U
H2 H 0.2280 0.7252 0.6046 0.055 Uiso 1 1 calc R
C3 C 0.1409(2) 0.6331(4) 0.60729(13) 0.0429(9) Uani 1 1 d U
C4 C 0.0816(2) 0.6062(5) 0.58298(14) 0.0483(10) Uani 1 1 d U
H4 H 0.0475 0.5625 0.5941 0.058 Uiso 1 1 calc R
C5 C 0.0736(2) 0.6450(5) 0.54197(14) 0.0485(10) Uani 1 1 d U
H5 H 0.0342 0.6241 0.5259 0.058 Uiso 1 1 calc R
C6 C 0.1522(2) 0.5888(5) 0.65065(14) 0.0463(10) Uani 1 1 d U
C7 C 0.2157(2) 0.5605(5) 0.66979(15) 0.0508(10) Uani 1 1 d U
H7 H 0.2518 0.5689 0.6549 0.061 Uiso 1 1 calc R
C8 C 0.2259(3) 0.5205(5) 0.71025(15) 0.0531(11) Uani 1 1 d U
H8 H 0.2687 0.5025 0.7222 0.064 Uiso 1 1 calc R
C9 C 0.1744(3) 0.5068(5) 0.73315(15) 0.0548(11) Uani 1 1 d U
C10 C 0.1114(3) 0.5339(6) 0.71477(16) 0.0600(11) Uani 1 1 d U
H10 H 0.0757 0.5249 0.7300 0.072 Uiso 1 1 calc R
C11 C 0.1003(2) 0.5740(5) 0.67421(14) 0.0534(11) Uani 1 1 d U
H11 H 0.0573 0.5915 0.6625 0.064 Uiso 1 1 calc R
C12 C 0.1529(3) 0.3447(6) 0.78621(14) 0.0565(11) Uani 1 1 d U
C13 C 0.1506(3) 0.3144(6) 0.82740(15) 0.0593(11) Uani 1 1 d U
H13 H 0.1656 0.3759 0.8475 0.071 Uiso 1 1 calc R
C14 C 0.1264(3) 0.1944(6) 0.83883(16) 0.0644(12) Uani 1 1 d DU
H14 H 0.1264 0.1756 0.8667 0.077 Uiso 1 1 calc R
C15 C 0.1018(3) 0.0998(6) 0.80966(16) 0.0656(12) Uani 1 1 d DU
C16 C 0.1014(3) 0.1346(6) 0.76865(18) 0.0721(13) Uani 1 1 d U
H16 H 0.0838 0.0757 0.7484 0.086 Uiso 1 1 calc R
C17 C 0.1261(3) 0.2531(6) 0.75708(18) 0.0658(12) Uani 1 1 d U
H17 H 0.1250 0.2729 0.7292 0.079 Uiso 1 1 calc R
C18 C 0.0818(3) -0.0328(7) 0.82207(19) 0.0733(13) Uani 1 1 d U
C19 C 0.0649(4) -0.0630(8) 0.8603(2) 0.0943(16) Uani 1 1 d U
H19 H 0.0658 0.0041 0.8798 0.113 Uiso 1 1 calc R
C20 C 0.0465(4) -0.1884(9) 0.8711(3) 0.1015(18) Uani 1 1 d DU
H20 H 0.0318 -0.1993 0.8968 0.122 Uiso 1 1 calc R
C21 C 0.0846(4) -0.1480(7) 0.7989(2) 0.1027(17) Uani 1 1 d DU
H21 H 0.0979 -0.1413 0.7727 0.123 Uiso 1 1 calc R
H22 H 0.4957 0.5693 0.9664 0.123 Uiso 1 1 d R
H23 H 0.4063 0.5011 0.9235 0.123 Uiso 1 1 d R
H25 H 0.4378 0.7948 0.8474 0.123 Uiso 1 1 d R
H26 H 0.5295 0.8550 0.8912 0.123 Uiso 1 1 d R
H28 H 0.3800 0.3999 0.8508 0.123 Uiso 1 1 d R
H29 H 0.2893 0.3258 0.8082 0.123 Uiso 1 1 d R
H31 H 0.2196 0.6966 0.7993 0.123 Uiso 1 1 d R
H32 H 0.3137 0.7695 0.8392 0.123 Uiso 1 1 d R
C33 C 0.1744(2) 0.3691(4) 0.44702(14) 0.0473(10) Uani 1 1 d DU
C34 C 0.2380(2) 0.3672(5) 0.43550(16) 0.0582(12) Uani 1 1 d DU
H34 H 0.2575 0.4459 0.4283 0.070 Uiso 1 1 calc R
C35 C 0.2725(3) 0.2499(5) 0.43465(19) 0.0617(12) Uani 1 1 d U
H35 H 0.3154 0.2501 0.4274 0.074 Uiso 1 1 calc R
C36 C 0.2436(3) 0.1324(5) 0.44447(16) 0.0552(11) Uani 1 1 d U
H36 H 0.2662 0.0529 0.4426 0.066 Uiso 1 1 calc R
C37 C 0.1813(2) 0.1326(4) 0.45707(14) 0.0457(10) Uani 1 1 d U
C38 C 0.1474(3) 0.2505(4) 0.45859(15) 0.0469(10) Uani 1 1 d U
H38 H 0.1057 0.2506 0.4676 0.056 Uiso 1 1 calc R
C39 C 0.1355(3) 0.4944(5) 0.44842(15) 0.0482(10) Uani 1 1 d U
C49 C 0.0687(5) -0.2728(8) 0.8129(3) 0.115(2) Uani 1 1 d DU
H49 H 0.0731 -0.3451 0.7959 0.138 Uiso 1 1 calc R
N1 N 0.1844(2) 0.4614(5) 0.77509(13) 0.0626(12) Uani 1 1 d .
N2 N 0.11991(18) 0.7109(4) 0.52458(11) 0.0397(8) Uani 1 1 d .
N4 N 0.0484(4) -0.2937(8) 0.8476(3) 0.124(2) Uani 1 1 d D
O2 O 0.16452(19) 0.6029(3) 0.44123(11) 0.0571(9) Uani 1 1 d .
O3 O 0.07839(19) 0.4918(3) 0.45785(13) 0.0655(10) Uani 1 1 d .
O4 O 0.10373(18) 0.0067(3) 0.49014(11) 0.0586(9) Uani 1 1 d .
Zn1 Zn 0.11396(3) 0.74747(5) 0.463496(15) 0.0411(2) Uani 1 1 d .

loop_
_atom_site_aniso_label
_atom_site_aniso_U_11
_atom_site_aniso_U_22
_atom_site_aniso_U_33
_atom_site_aniso_U_23
_atom_site_aniso_U_13
_atom_site_aniso_U_12
N3 0.045(2) 0.047(2) 0.040(2) 0.0014(17) -0.0005(17) 0.0005(18)
C22 0.053(2) 0.066(3) 0.047(2) 0.018(2) -0.006(2) -0.005(2)
C26 0.055(2) 0.043(2) 0.049(2) 0.005(2) -0.006(2) 0.000(2)
C25 0.061(2) 0.048(2) 0.048(2) 0.0083(19) -0.013(2) 0.001(2)
C23 0.050(2) 0.065(3) 0.054(2) 0.017(2) -0.010(2) -0.005(2)
C24 0.049(2) 0.051(2) 0.041(2) 0.0065(18) -0.0049(18) 0.0006(19)
C27 0.055(2) 0.053(2) 0.042(2) 0.0096(18) -0.0090(18) 0.001(2)
C32 0.061(2) 0.056(2) 0.053(2) 0.005(2) -0.017(2) 0.001(2)
C31 0.068(2) 0.059(2) 0.053(2) 0.006(2) -0.021(2) 0.004(2)
C28 0.061(2) 0.051(2) 0.058(2) 0.013(2) -0.015(2) -0.001(2)
C29 0.062(2) 0.057(2) 0.058(2) 0.008(2) -0.013(2) -0.002(2)
C30 0.063(2) 0.057(2) 0.044(2) 0.0086(19) -0.0135(19) -0.003(2)
O1 0.060(2) 0.0262(16) 0.068(2) 0.0002(15) 0.0098(17) -0.0038(15)
C40 0.052(2) 0.028(2) 0.051(2) 0.0057(18) 0.001(2) -0.0015(19)
C1 0.047(2) 0.039(2) 0.051(2) 0.0010(19) 0.0005(19) -0.0049(19)
C2 0.048(2) 0.043(2) 0.044(2) -0.0011(19) -0.0083(18) -0.0028(19)
C3 0.047(2) 0.038(2) 0.0407(19) -0.0016(17) -0.0062(17) 0.0010(18)
C4 0.047(2) 0.050(2) 0.046(2) 0.0061(19) -0.0040(18) -0.0061(19)
C5 0.051(2) 0.047(2) 0.043(2) 0.0050(19) -0.0098(19) -0.006(2)
C6 0.053(2) 0.043(2) 0.0405(19) 0.0033(17) -0.0066(18) 0.0003(18)
C7 0.051(2) 0.054(2) 0.045(2) 0.0045(19) -0.0064(18) -0.003(2)
C8 0.052(2) 0.054(2) 0.049(2) 0.0065(19) -0.0133(18) 0.001(2)
C9 0.059(2) 0.057(2) 0.045(2) 0.0043(19) -0.0111(19) -0.003(2)
C10 0.059(2) 0.071(3) 0.048(2) 0.007(2) -0.003(2) 0.002(2)
C11 0.051(2) 0.064(2) 0.042(2) 0.005(2) -0.0111(19) 0.004(2)
C12 0.058(2) 0.066(2) 0.043(2) 0.0021(19) -0.0077(18) -0.004(2)
C13 0.063(2) 0.068(3) 0.045(2) -0.005(2) -0.003(2) -0.008(2)
C14 0.068(3) 0.075(3) 0.050(2) -0.003(2) 0.007(2) -0.008(2)
C15 0.066(2) 0.077(3) 0.053(2) -0.007(2) 0.004(2) -0.012(2)
C16 0.078(3) 0.080(3) 0.056(2) -0.009(2) -0.003(2) -0.016(3)
C17 0.074(3) 0.074(3) 0.047(2) -0.003(2) -0.003(2) -0.011(2)
C18 0.076(3) 0.078(3) 0.066(3) -0.011(2) 0.011(2) -0.020(2)
C19 0.110(3) 0.090(3) 0.079(3) -0.002(3) -0.003(3) -0.024(3)
C20 0.115(4) 0.099(4) 0.087(4) 0.001(3) -0.005(3) -0.028(4)
C21 0.121(3) 0.100(3) 0.089(3) -0.010(3) 0.019(3) -0.025(3)
C33 0.058(2) 0.032(2) 0.051(2) -0.0001(18) 0.002(2) -0.0061(19)
C34 0.068(3) 0.038(2) 0.070(3) 0.004(2) 0.013(2) -0.009(2)
C35 0.062(3) 0.047(2) 0.078(3) 0.005(2) 0.019(2) -0.002(2)
C36 0.061(3) 0.035(2) 0.070(3) 0.003(2) 0.012(2) 0.001(2)
C37 0.053(2) 0.032(2) 0.051(2) 0.0007(18) 0.0030(19) -0.0036(19)
C38 0.054(2) 0.033(2) 0.054(2) -0.0006(18) 0.0065(19) -0.0015(19)
C39 0.061(3) 0.032(2) 0.050(2) -0.0023(18) 0.001(2) -0.003(2)
C49 0.135(4) 0.102(4) 0.109(4) -0.009(4) 0.016(4) -0.031(4)
N1 0.068(3) 0.070(3) 0.044(2) 0.012(2) -0.019(2) -0.015(2)
N2 0.045(2) 0.0305(18) 0.041(2) 0.0030(15) -0.0047(16) -0.0040(16)
N4 0.125(6) 0.113(6) 0.133(7) 0.002(5) 0.014(5) -0.039(5)
O2 0.081(2) 0.0251(16) 0.065(2) 0.0009(15) 0.0113(18) -0.0060(16)
O3 0.066(2) 0.038(2) 0.092(3) 0.0017(18) 0.011(2) 0.0029(18)
O4 0.068(2) 0.0399(19) 0.071(2) -0.0005(17) 0.0223(19) -0.0094(17)
Zn1 0.0463(3) 0.0338(3) 0.0413(3) 0.0040(2) -0.0029(2) -0.0037(2)

loop_
_atom_type_symbol
_atom_type_description
_atom_type_scat_dispersion_real
_atom_type_scat_dispersion_imag
_atom_type_scat_source
C C 0.0033 0.0016 'International Tables Vol C Tables 4.2.6.8 and 6.1.1.4'
H H 0.0000 0.0000 'International Tables Vol C Tables 4.2.6.8 and 6.1.1.4'
N N 0.0061 0.0033 'International Tables Vol C Tables 4.2.6.8 and 6.1.1.4'
O O 0.0106 0.0060 'International Tables Vol C Tables 4.2.6.8 and 6.1.1.4'
Zn Zn 0.2839 1.4301 'International Tables Vol C Tables 4.2.6.8 and 6.1.1.4'

loop_
_geom_angle_atom_site_label_1
_geom_angle_atom_site_label_2
_geom_angle_atom_site_label_3
_geom_angle
_geom_angle_site_symmetry_1
_geom_angle_site_symmetry_3
C22 N3 C26 116.9(4) . .
C22 N3 Zn1 122.6(3) . 8_566
C26 N3 Zn1 119.5(3) . 8_566
N3 C22 C23 123.3(4) . .
N3 C26 C25 122.0(5) . .
C24 C25 C26 120.5(4) . .
C22 C23 C24 119.6(5) . .
C25 C24 C23 117.6(4) . .
C25 C24 C27 122.1(4) . .
C23 C24 C27 120.3(4) . .
C32 C27 C28 118.2(5) . .
C32 C27 C24 121.1(5) . .
C28 C27 C24 120.6(4) . .
C27 C32 C31 121.2(5) . .
C30 C31 C32 119.9(5) . .
C27 C28 C29 121.2(5) . .
C30 C29 C28 119.6(5) . .
C29 C30 C31 119.7(5) . .
C29 C30 N1 120.4(5) . .
C31 C30 N1 119.8(5) . .
C40 O1 Zn1 111.1(3) . 1_545
O4 C40 O1 122.8(4) . .
O4 C40 C37 120.3(4) . .
O1 C40 C37 116.9(4) . .
N2 C1 C2 122.7(4) . .
C3 C2 C1 120.1(4) . .
C2 C3 C4 117.1(4) . .
C2 C3 C6 121.8(4) . .
C4 C3 C6 121.1(4) . .
C5 C4 C3 119.5(4) . .
N2 C5 C4 123.0(4) . .
C11 C6 C7 116.9(4) . .
C11 C6 C3 121.5(4) . .
C7 C6 C3 121.5(4) . .
C8 C7 C6 121.2(5) . .
C9 C8 C7 121.3(5) . .
C8 C9 C10 118.4(5) . .
C8 C9 N1 121.6(5) . .
C10 C9 N1 120.0(5) . .
C9 C10 C11 121.1(5) . .
C10 C11 C6 121.1(5) . .
C13 C12 C17 117.6(5) . .
C13 C12 N1 120.2(5) . .
C17 C12 N1 122.2(5) . .
C14 C13 C12 120.7(5) . .
C13 C14 C15 121.8(5) . .
C16 C15 C14 116.6(6) . .
C16 C15 C18 121.8(5) . .
C14 C15 C18 121.5(5) . .
C17 C16 C15 121.9(5) . .
C16 C17 C12 121.3(5) . .
C19 C18 C21 110.0(7) . .
C19 C18 C15 124.2(6) . .
C21 C18 C15 125.4(6) . .
C18 C19 C20 123.0(8) . .
N4 C20 C19 124.4(8) . .
C49 C21 C18 123.3(7) . .
C38 C33 C34 118.2(4) . .
C38 C33 C39 119.6(4) . .
C34 C33 C39 122.1(4) . .
C35 C34 C33 120.6(5) . .
C34 C35 C36 120.2(5) . .
C37 C36 C35 120.0(5) . .
C36 C37 C38 119.5(4) . .
C36 C37 C40 120.7(4) . .
C38 C37 C40 119.7(4) . .
C37 C38 C33 121.3(5) . .
O3 C39 O2 122.1(4) . .
O3 C39 C33 120.3(4) . .
O2 C39 C33 117.6(4) . .
N4 C49 C21 124.0(9) . .
C12 N1 C30 119.6(4) . .
C12 N1 C9 119.7(4) . .
C30 N1 C9 116.7(4) . .
C5 N2 C1 117.5(4) . .
C5 N2 Zn1 123.3(3) . .
C1 N2 Zn1 118.6(3) . .
C49 N4 C20 115.0(8) . .
C39 O2 Zn1 107.1(3) . .
O1 Zn1 O2 99.96(14) 1_565 .
O1 Zn1 N2 110.81(14) 1_565 .
O2 Zn1 N2 104.81(15) . .
O1 Zn1 N3 106.83(15) 1_565 8_465
O2 Zn1 N3 115.11(15) . 8_465
N2 Zn1 N3 117.90(15) . 8_465

loop_
_geom_bond_atom_site_label_1
_geom_bond_atom_site_label_2
_geom_bond_distance
_geom_bond_site_symmetry_2
N3 C22 1.341(6) .
N3 C26 1.348(6) .
N3 Zn1 2.041(4) 8_566
C22 C23 1.375(7) .
C26 C25 1.384(7) .
C25 C24 1.364(7) .
C23 C24 1.379(6) .
C24 C27 1.493(7) .
C27 C32 1.375(7) .
C27 C28 1.380(7) .
C32 C31 1.382(7) .
C31 C30 1.378(8) .
C28 C29 1.387(7) .
C29 C30 1.376(7) .
C30 N1 1.436(6) .
O1 C40 1.275(5) .
O1 Zn1 1.965(3) 1_545
C40 O4 1.240(6) .
C40 C37 1.500(6) .
C1 N2 1.342(6) .
C1 C2 1.381(7) .
C2 C3 1.380(7) .
C3 C4 1.391(6) .
C3 C6 1.478(6) .
C4 C5 1.388(6) .
C5 N2 1.332(6) .
C6 C11 1.384(7) .
C6 C7 1.397(6) .
C7 C8 1.375(7) .
C8 C9 1.362(7) .
C9 C10 1.378(7) .
C9 N1 1.437(6) .
C10 C11 1.379(7) .
C12 C13 1.387(7) .
C12 C17 1.391(7) .
C12 N1 1.408(7) .
C13 C14 1.376(8) .
C14 C15 1.400(6) .
C15 C16 1.385(8) .
C15 C18 1.469(8) .
C16 C17 1.369(8) .
C18 C19 1.368(9) .
C18 C21 1.394(9) .
C19 C20 1.378(11) .
C20 N4 1.314(10) .
C21 C49 1.392(5) .
C33 C38 1.387(6) .
C33 C34 1.388(4) .
C33 C39 1.496(6) .
C34 C35 1.379(7) .
C35 C36 1.379(7) .
C36 C37 1.378(7) .
C37 C38 1.378(6) .
C39 O3 1.237(6) .
C39 O2 1.278(6) .
C49 N4 1.269(9) .
N2 Zn1 2.020(4) .
O2 Zn1 1.972(3) .
Zn1 O1 1.965(3) 1_565
Zn1 N3 2.041(4) 8_465
